data_4127284
loop_
_publ_author_name
'Tan, Chunxia'
'Yang, Kuiwei'
'Dong, Jinqiao'
'Liu, Yuhao'
'Liu, Yan'
'Jiang, Jianwen'
'Cui, Yong'

_publ_section_title
;
 Boosting Enantioselectivity of Chiral Organocatalysts with Ultrathin
 Two-Dimensional Metal-Organic Framework Nanosheets.
;
_journal_name_full 'Journal of the American Chemical Society'
_journal_paper_doi 10.1021/jacs.9b07633
_journal_year 2019
_chemical_absolute_configuration rmad
_chemical_formula_moiety 'C84 H68 O25 S4 Zn4'
_chemical_formula_sum 'C84 H68 O25 S4 Zn4'
_chemical_formula_weight 1867.10
_space_group_crystal_system tetragonal
_space_group_IT_number 75
_space_group_name_Hall 'P 4'
_space_group_name_H-M_alt 'P 4'
_symmetry_space_group_name_Hall 'P 4'
_symmetry_space_group_name_H-M 'P 4'
_atom_sites_solution_hydrogens geom
_atom_sites_solution_primary iterative
_audit_creation_date 2019-07-15
_audit_creation_method
;
Olex2 1.2
(compiled 2018.05.29 svn.r3508 for OlexSys, GUI svn.r5506)
;
_cell_angle_alpha 90
_cell_angle_beta 90
_cell_angle_gamma 90
_cell_formula_units_Z 1
_cell_length_a 14.1506(13)
_cell_length_b 14.1506(13)
_cell_length_c 14.793(3)
_cell_measurement_reflns_used 203
_cell_measurement_temperature 260.84
_cell_measurement_theta_max 55.034
_cell_measurement_theta_min 3.984
_cell_volume 2962.1(7)
_computing_molecular_graphics 'Olex2 (Dolomanov et al., 2009)'
_computing_publication_material 'Olex2 (Dolomanov et al., 2009)'
_computing_structure_refinement 'XL (Sheldrick, 2008)'
_computing_structure_solution 'olex2.solve (Bourhis et al., 2015)'
_diffrn_ambient_temperature 260.84
_diffrn_measured_fraction_theta_full 0.999
_diffrn_measured_fraction_theta_max 0.997
_diffrn_measurement_device_type 'Bruker APEX-II CCD'
_diffrn_measurement_method '\f and \w scans'
_diffrn_radiation_type MoK\a
_diffrn_radiation_wavelength 0.71073
_diffrn_reflns_av_R_equivalents 0.0683
_diffrn_reflns_av_unetI/netI 0.0760
_diffrn_reflns_Laue_measured_fraction_full 0.999
_diffrn_reflns_Laue_measured_fraction_max 0.997
_diffrn_reflns_limit_h_max 17
_diffrn_reflns_limit_h_min -18
_diffrn_reflns_limit_k_max 18
_diffrn_reflns_limit_k_min -18
_diffrn_reflns_limit_l_max 19
_diffrn_reflns_limit_l_min -19
_diffrn_reflns_number 27063
_diffrn_reflns_point_group_measured_fraction_full 0.998
_diffrn_reflns_point_group_measured_fraction_max 0.995
_diffrn_reflns_theta_full 25.242
_diffrn_reflns_theta_max 27.517
_diffrn_reflns_theta_min 1.992
_exptl_absorpt_coefficient_mu 0.925
_exptl_crystal_colour 'clear light colourless'
_exptl_crystal_colour_lustre clear
_exptl_crystal_colour_modifier light
_exptl_crystal_colour_primary colourless
_exptl_crystal_density_diffrn 1.047
_exptl_crystal_description block
_exptl_crystal_F_000 956
_exptl_crystal_size_max 0.02
_exptl_crystal_size_mid 0.02
_exptl_crystal_size_min 0.02
_platon_squeeze_details
;
TITL N in P4
CELL   14.1506   14.1506   14.7930     90.00     90.00     90.00
SPGR P4
# Solvent Accessible Volume =      1311
# Electrons Found in S.A.V. =       238
# Note: Atoms in Void as Cxxx and Qxxx all others
Q101 1.000 1.007 0.719 !       3.67 eA-3
C102 0.500 0.499 0.030 !       2.01 eA-3
C103 0.221 0.516 0.486 !       1.93 eA-3
C104 0.079 0.530 0.469 !       1.65 eA-3
C105 0.142 0.525 0.461 !       1.53 eA-3
C106 0.262 0.549 0.436 !       1.49 eA-3
C107 0.206 0.474 0.515 !       1.46 eA-3
C108 0.290 0.451 0.549 !       1.42 eA-3
C109 0.243 0.503 0.548 !       1.39 eA-3
C110 0.525 0.739 0.486 !       1.36 eA-3
C111 0.937 0.107 0.830 !       1.22 eA-3
C112 0.542 0.254 0.499 !       1.19 eA-3
C113 0.545 0.889 0.423 !       1.18 eA-3
C114 0.249 0.604 0.388 !       1.18 eA-3
C115 0.968 0.118 0.815 !       1.18 eA-3
C116 0.188 0.571 0.432 !       1.17 eA-3
C117 0.340 0.426 0.450 !       1.13 eA-3
C118 0.062 0.515 0.429 !       1.13 eA-3
C119 0.307 0.404 0.593 !       1.10 eA-3
C120 0.840 0.031 0.829 !       1.09 eA-3
C121 0.353 0.453 0.565 !       1.09 eA-3
C122 0.984 0.949 0.786 !       1.08 eA-3
C123 1.000 1.008 0.858 !       1.06 eA-3
C124 0.419 0.464 0.590 !       1.06 eA-3
C125 0.219 0.549 0.361 !       1.06 eA-3
C126 0.307 0.503 0.530 !       1.06 eA-3
C127 0.529 1.009 0.395 !       1.05 eA-3
C128 0.482 0.469 0.589 !       1.05 eA-3
C129 0.422 0.422 0.550 !       1.03 eA-3
C130 0.169 0.455 0.457 !       1.03 eA-3
C131 0.777 0.016 0.840 !       1.02 eA-3
C132 0.798 0.910 0.855 !       1.01 eA-3
C133 0.163 0.582 0.367 !       0.99 eA-3
Q134 0.831 0.201 0.000 !       0.98 eA-3
C135 0.499 0.504 0.514 !       0.98 eA-3
C136 0.500 1.005 0.455 !       0.98 eA-3
C137 0.458 0.511 0.630 !       0.97 eA-3
C138 0.939 0.948 0.769 !       0.96 eA-3
C139 0.579 0.984 0.430 !       0.96 eA-3
C140 0.498 0.493 0.093 !       0.96 eA-3
Q141 0.202 0.610 0.342 !       0.95 eA-3
C142 0.353 0.424 0.372 !       0.92 eA-3
C143 0.398 0.515 0.317 !       0.90 eA-3
C144 0.853 0.077 0.846 !       0.90 eA-3
C145 0.284 0.567 0.343 !       0.89 eA-3
C146 0.403 0.760 0.554 !       0.88 eA-3
C147 0.517 0.716 0.563 !       0.88 eA-3
C148 0.347 0.553 0.342 !       0.88 eA-3
C149 0.325 0.504 0.363 !       0.87 eA-3
C150 0.392 0.488 0.360 !       0.86 eA-3
C151 0.133 0.621 0.413 !       0.86 eA-3
C152 0.337 0.530 0.451 !       0.86 eA-3
C153 0.296 0.618 0.499 !       0.86 eA-3
C154 0.334 0.614 0.374 !       0.86 eA-3
C155 0.380 0.524 0.393 !       0.85 eA-3
C156 0.452 0.498 0.354 !       0.85 eA-3
C157 0.970 0.031 0.824 !       0.83 eA-3
C158 0.999 0.991 0.203 !       0.81 eA-3
C159 0.425 0.308 0.496 !       0.80 eA-3
C160 0.894 0.097 0.901 !       0.80 eA-3
C161 0.909 0.051 0.776 !       0.80 eA-3
C162 0.291 0.355 0.547 !       0.79 eA-3
C163 0.376 0.523 0.582 !       0.78 eA-3
Q164 0.858 0.174 0.820 !       0.78 eA-3
Q165 0.073 0.427 0.516 !       0.77 eA-3
C166 0.803 0.106 0.827 !       0.77 eA-3
C167 0.155 0.515 0.378 !       0.76 eA-3
Q168 0.104 0.437 0.471 !       0.74 eA-3
C169 0.365 0.388 0.564 !       0.74 eA-3
C170 0.397 0.605 0.595 !       0.73 eA-3
Q171 0.189 0.530 0.604 !       0.72 eA-3
C172 0.359 0.356 0.604 !       0.72 eA-3
Q173 0.124 0.477 0.513 !       0.72 eA-3
C174 0.334 0.356 0.485 !       0.72 eA-3
C175 0.468 0.465 0.318 !       0.71 eA-3
Q176 0.157 0.565 0.320 !       0.71 eA-3
C177 0.358 0.593 0.456 !       0.71 eA-3
C178 0.381 0.594 0.418 !       0.71 eA-3
C179 0.916 0.051 0.853 !       0.70 eA-3
C180 0.433 0.487 0.137 !       0.70 eA-3
C181 0.872 0.905 0.989 !       0.70 eA-3
Q182 0.149 0.427 0.529 !       0.70 eA-3
C183 0.813 0.951 0.827 !       0.69 eA-3
C184 0.347 0.624 0.534 !       0.69 eA-3
C185 0.330 0.558 0.283 !       0.68 eA-3
C186 0.470 0.048 0.355 !       0.68 eA-3
C187 0.484 0.422 0.420 !       0.68 eA-3
C188 0.497 0.497 0.780 !       0.68 eA-3
C189 0.500 0.487 0.374 !       0.67 eA-3
Q190 0.266 0.543 0.233 !       0.67 eA-3
Q191 0.738 0.138 0.877 !       0.67 eA-3
Q192 0.081 0.474 0.357 !       0.66 eA-3
C193 0.373 0.558 0.522 !       0.66 eA-3
Q194 0.851 0.154 0.744 !       0.65 eA-3
Q195 0.827 0.945 0.986 !       0.65 eA-3
Q196 0.287 0.457 0.325 !       0.65 eA-3
C197 0.945 1.003 0.156 !       0.65 eA-3
Q198 0.312 0.649 0.298 !       0.65 eA-3
C199 0.334 0.531 0.144 !       0.64 eA-3
;
_refine_diff_density_max 0.333
_refine_diff_density_min -0.215
_refine_diff_density_rms 0.046
_refine_ls_abs_structure_details
;
 Flack x determined using 1408 quotients [(I+)-(I-)]/[(I+)+(I-)]
 (Parsons, Flack and Wagner, Acta Cryst. B69 (2013) 249-259).
;
_refine_ls_abs_structure_Flack 0.040(11)
_refine_ls_extinction_method none
_refine_ls_goodness_of_fit_ref 0.925
_refine_ls_hydrogen_treatment constr
_refine_ls_matrix_type full
_refine_ls_number_parameters 254
_refine_ls_number_reflns 6828
_refine_ls_number_restraints 203
_refine_ls_restrained_S_all 0.969
_refine_ls_R_factor_all 0.0993
_refine_ls_R_factor_gt 0.0453
_refine_ls_shift/su_max 0.002
_refine_ls_shift/su_mean 0.000
_refine_ls_structure_factor_coef Fsqd
_refine_ls_weighting_details 'w=1/[\s^2^(Fo^2^)+(0.0660P)^2^] where P=(Fo^2^+2Fc^2^)/3'
_refine_ls_weighting_scheme calc
_refine_ls_wR_factor_gt 0.1062
_refine_ls_wR_factor_ref 0.1278
_reflns_Friedel_coverage 0.922
_reflns_Friedel_fraction_full 0.998
_reflns_Friedel_fraction_max 0.994
_reflns_number_gt 3873
_reflns_number_total 6828
_reflns_threshold_expression 'I > 2\s(I)'
_cod_data_source_file ja9b07633_si_001.cif
_cod_data_source_block n_sq
_cod_original_cell_volume 2962.1(8)
_cod_database_code 4127284
_shelx_shelxl_version_number 2016/4
_shelx_space_group_comment
;
The symmetry employed for this shelxl refinement is uniquely defined
by the following loop, which should always be used as a source of
symmetry information in preference to the above space-group names.
They are only intended as comments.
;
_shelx_estimated_absorpt_t_max 0.982
_shelx_estimated_absorpt_t_min 0.982
_olex2_refinement_description
;
1. Fixed Uiso
 At 1.2 times of:
  All C(H) groups
 At 1.5 times of:
  All C(H,H,H) groups, All O(H) groups
2. Restrained distances
 C18-C17
 1.5 with sigma of 0.02
 C19-C17
 2.5 with sigma of 0.02
 C17-C21
 2.5 with sigma of 0.02
 C19-C21
 2.5 with sigma of 0.02
 C17-C20
 2.5 with sigma of 0.02
 C19-C20
 2.5 with sigma of 0.02
 C21-C20
 2.5 with sigma of 0.02
 C17-C18 = C19-C18 = C20-C18 = C21-C18
 1.5 with sigma of 0.02
 C19-C18 = C17-C18 = C20-C18 = C21-C18
 1.48 with sigma of 0.02
 C19-C20 \\sim C20-C21
 with sigma of 0.02
 C20-C21 \\sim C21-C19
 with sigma of 0.02
 C21-C19 \\sim C19-C20
 with sigma of 0.02
3. Restrained planarity
 C18, C17, C16, C12, C13, C15, C14
 with sigma of 0.1
4. Rigid bond restraints
 C16, C18, C12
 with sigma for 1-2 distances of 0.01 and sigma for 1-3 distances of 0.01
 C10, C11, C2, C4, C9, C3
 with sigma for 1-2 distances of 0.01 and sigma for 1-3 distances of 0.01
 C10, C11
 with sigma for 1-2 distances of 0.01 and sigma for 1-3 distances of 0.01
 O7, C11, C10, C9, C4, C3, C2, C1
 with sigma for 1-2 distances of 0.01 and sigma for 1-3 distances of 0.01
 C21, C17, C19
 with sigma for 1-2 distances of 0.01 and sigma for 1-3 distances of 0.01
 C19, C17, C20
 with sigma for 1-2 distances of 0.01 and sigma for 1-3 distances of 0.01
 C20, C17, C21
 with sigma for 1-2 distances of 0.01 and sigma for 1-3 distances of 0.01
 C18, C20, C21, C19, C17, C12, C13, C14, C15, C16
 with sigma for 1-2 distances of 0.01 and sigma for 1-3 distances of 0.01
 C20, C18, C21, C19, C17, C12, C13, C14, C15, C16
 with sigma for 1-2 distances of 0.01 and sigma for 1-3 distances of 0.01
 C21, C19, C20
 with sigma for 1-2 distances of 0.01 and sigma for 1-3 distances of 0.01
 C19, C21, C20
 with sigma for 1-2 distances of 0.01 and sigma for 1-3 distances of 0.01
 C19, C20, C21
 with sigma for 1-2 distances of 0.01 and sigma for 1-3 distances of 0.01
5. Uiso/Uaniso restraints and constraints
C16 \\sim C18 \\sim C12: within 1.7A with sigma of 0.04 and sigma for terminal
atoms of 0.08
C10 \\sim C11 \\sim C2 \\sim C3 \\sim C4 \\sim C9: within 1.7A with sigma of
0.04 and sigma for terminal atoms of 0.08
C10 \\sim C11: within 1.7A with sigma of 0.04 and sigma for terminal atoms of
0.08
O7 \\sim C11 \\sim C10 \\sim C9 \\sim C4 \\sim C3 \\sim C2: within 1.7A with
sigma of 0.04 and sigma for terminal atoms of 0.08
C21 \\sim C17 \\sim C19: within 1.7A with sigma of 0.04 and sigma for terminal
atoms of 0.08
C19 \\sim C17 \\sim C20: within 1.7A with sigma of 0.04 and sigma for terminal
atoms of 0.08
C20 \\sim C17 \\sim C21: within 1.7A with sigma of 0.04 and sigma for terminal
atoms of 0.08
C15 \\sim C14 \\sim C13 \\sim C12 \\sim C17 \\sim C16 \\sim C18 \\sim C21 \\sim
C20 \\sim C19: within 1.7A with sigma of 0.04 and sigma for terminal atoms of
0.08
C20 \\sim C21 \\sim C19 \\sim C18 \\sim C17 \\sim C12 \\sim C13 \\sim C14 \\sim
C15 \\sim C16: within 1.7A with sigma of 0.04 and sigma for terminal atoms of
0.08
C19 \\sim C20 \\sim C21: within 1.7A with sigma of 0.04 and sigma for terminal
atoms of 0.08
C21 \\sim C19 \\sim C20: within 1.7A with sigma of 0.04 and sigma for terminal
atoms of 0.08
C19 \\sim C21 \\sim C20: within 1.7A with sigma of 0.04 and sigma for terminal
atoms of 0.08
Uanis(C16) \\sim Ueq: with sigma of 0.01 and sigma for terminal atoms of 0.02
Uanis(C17) \\sim Ueq: with sigma of 0.01 and sigma for terminal atoms of 0.02
Uanis(C18) \\sim Ueq: with sigma of 0.01 and sigma for terminal atoms of 0.02
Uanis(C19) \\sim Ueq: with sigma of 0.01 and sigma for terminal atoms of 0.02
Uanis(C21) \\sim Ueq: with sigma of 0.01 and sigma for terminal atoms of 0.02
Uanis(C20) \\sim Ueq: with sigma of 0.01 and sigma for terminal atoms of 0.02
6.a Me refined with riding coordinates:
 C21(H21A,H21B,H21C), C20(H20A,H20B,H20C), C19(H19A,H19B,H19C)
6.b Aromatic/amide H refined with riding coordinates:
 C3(H3), C8(H8), C6(H6), C5(H5), C7(H7), C16(H16), C12(H12)
6.c Fitted hexagon refined as free rotating group:
 C14(C15,C16,C17,C12,C13)
6.d Idealised tetrahedral OH refined as rotating group:
 O7(H7A)
;
_platon_squeeze_void_probe_radius 1.20
_olex2_submission_special_instructions 'No special instructions were received'

loop_
_space_group_symop_operation_xyz
'x, y, z'
'-x, -y, z'
'-y, x, z'
'y, -x, z'

loop_
_atom_site_label
_atom_site_type_symbol
_atom_site_fract_x
_atom_site_fract_y
_atom_site_fract_z
_atom_site_U_iso_or_equiv
_atom_site_adp_type
_atom_site_occupancy
_atom_site_site_symmetry_order
_atom_site_calc_flag
_atom_site_refinement_flags_posn
_atom_site_refinement_flags_adp
_atom_site_refinement_flags_occupancy
Zn1 Zn -0.86834(4) -0.07174(4) -0.49927(6) 0.0551(2) Uani 1 1 d . . .
C4 C -0.8042(4) -0.4040(4) -0.2260(4) 0.0628(16) Uani 1 1 d . U .
C1 C -0.9259(4) -0.2308(4) -0.3864(4) 0.0590(15) Uani 1 1 d . U .
O5 O -0.8569(3) -0.1818(3) -0.4105(3) 0.0743(12) Uani 1 1 d . . .
C10 C -0.9635(4) -0.4623(4) -0.2582(4) 0.0567(14) Uani 1 1 d . U .
C11 C -0.9814(4) -0.3835(4) -0.3084(4) 0.0587(14) Uani 1 1 d . U .
C3 C -0.8228(4) -0.3254(4) -0.2833(5) 0.0633(17) Uani 1 1 d . U .
H3 H -0.775916 -0.280252 -0.292311 0.076 Uiso 1 1 calc R . .
C8 C -0.8556(5) -0.5485(5) -0.1564(5) 0.0732(18) Uani 1 1 d . . .
H8 H -0.901152 -0.594695 -0.146382 0.088 Uiso 1 1 calc R . .
C6 C -0.7010(6) -0.4899(6) -0.1270(6) 0.089(2) Uani 1 1 d . . .
H6 H -0.642780 -0.496407 -0.098460 0.107 Uiso 1 1 calc R . .
C5 C -0.7168(5) -0.4158(5) -0.1817(6) 0.085(2) Uani 1 1 d . . .
H5 H -0.669188 -0.371451 -0.190488 0.102 Uiso 1 1 calc R . .
C7 C -0.7680(6) -0.5539(5) -0.1134(5) 0.084(2) Uani 1 1 d . . .
H7 H -0.756315 -0.603894 -0.074160 0.100 Uiso 1 1 calc R . .
C2 C -0.9084(4) -0.3148(4) -0.3254(5) 0.0624(15) Uani 1 1 d . U .
C9 C -0.8744(4) -0.4723(4) -0.2152(4) 0.0574(14) Uani 1 1 d . U .
S1 S -0.74838(16) -0.12045(16) -0.66887(17) 0.0997(7) Uani 1 1 d . . .
O3 O -0.9529(3) -0.1416(3) -0.5890(3) 0.0715(12) Uani 1 1 d . . .
O2 O -0.7491(3) -0.1222(3) -0.5706(4) 0.0881(15) Uani 1 1 d . . .
C14 C -0.9357(4) -0.1857(4) -0.6684(3) 0.085(2) Uani 1 1 d . U .
C15 C -0.8461(4) -0.1831(5) -0.7067(5) 0.123(3) Uani 1 1 d G U .
C16 C -0.8265(5) -0.2364(6) -0.7834(5) 0.164(4) Uani 1 1 d G U .
H16 H -0.766575 -0.234599 -0.809050 0.197 Uiso 1 1 calc R . .
C17 C -0.8966(6) -0.2923(6) -0.8217(4) 0.193(5) Uani 1 1 d DG U .
C12 C -0.9863(5) -0.2950(6) -0.7834(5) 0.199(7) Uani 1 1 d G U .
H12 H -1.033154 -0.332447 -0.809030 0.239 Uiso 1 1 calc R . .
C13 C -1.0058(3) -0.2417(5) -0.7067(4) 0.112(3) Uani 1 1 d G U .
O7 O -1.0661(3) -0.3741(3) -0.3495(4) 0.0852(14) Uani 1 1 d . U .
H7A H -1.061534 -0.336049 -0.391116 0.128 Uiso 1 1 calc GR . .
C18 C -0.8771(11) -0.3577(10) -0.9045(9) 0.221(6) Uani 1 1 d D U .
O6 O -1.0087(3) -0.2188(3) -0.4128(3) 0.0750(13) Uani 1 1 d . . .
O4 O -1.000000 0.000000 -0.4596(5) 0.0464(17) Uani 1 4 d S T P
C21 C -0.8677(16) -0.4591(11) -0.8680(15) 0.337(10) Uani 1 1 d D U .
H21A H -0.816233 -0.461983 -0.825837 0.505 Uiso 1 1 calc R . .
H21B H -0.925243 -0.476931 -0.838189 0.505 Uiso 1 1 calc R . .
H21C H -0.855770 -0.501608 -0.917290 0.505 Uiso 1 1 calc R . .
O1 O -0.6656(4) -0.1586(5) -0.7121(5) 0.136(3) Uani 1 1 d . . .
C20 C -0.9579(12) -0.3537(16) -0.9706(10) 0.325(10) Uani 1 1 d D U .
H20A H -1.015278 -0.372259 -0.940830 0.487 Uiso 1 1 calc R . .
H20B H -0.964440 -0.290411 -0.993136 0.487 Uiso 1 1 calc R . .
H20C H -0.945622 -0.395891 -1.020077 0.487 Uiso 1 1 calc R . .
C19 C -0.7866(12) -0.3286(14) -0.9511(11) 0.322(10) Uani 1 1 d D U .
H19A H -0.735240 -0.331252 -0.908762 0.483 Uiso 1 1 calc R . .
H19B H -0.774140 -0.370761 -1.000511 0.483 Uiso 1 1 calc R . .
H19C H -0.792957 -0.265281 -0.973570 0.483 Uiso 1 1 calc R . .

loop_
_atom_site_aniso_label
_atom_site_aniso_U_11
_atom_site_aniso_U_22
_atom_site_aniso_U_33
_atom_site_aniso_U_23
_atom_site_aniso_U_13
_atom_site_aniso_U_12
Zn1 0.0501(3) 0.0501(3) 0.0650(4) -0.0028(4) 0.0031(4) -0.0015(3)
C4 0.058(3) 0.054(3) 0.077(4) 0.001(3) -0.014(3) -0.001(3)
C1 0.061(4) 0.048(3) 0.068(4) 0.002(3) -0.006(3) -0.003(3)
O5 0.064(3) 0.058(2) 0.101(4) 0.016(2) -0.005(3) -0.010(2)
C10 0.060(3) 0.047(3) 0.063(4) -0.001(3) -0.010(3) -0.003(2)
C11 0.054(3) 0.053(3) 0.069(4) 0.003(3) -0.005(3) -0.004(3)
C3 0.054(3) 0.045(3) 0.092(5) 0.003(3) -0.012(3) -0.003(3)
C8 0.083(5) 0.058(4) 0.079(5) -0.003(3) -0.007(4) 0.008(3)
C6 0.083(5) 0.075(5) 0.109(6) -0.004(5) -0.034(5) 0.013(4)
C5 0.067(4) 0.071(5) 0.116(6) -0.007(4) -0.022(4) 0.006(3)
C7 0.098(6) 0.075(5) 0.078(5) 0.004(4) -0.019(4) 0.032(4)
C2 0.061(3) 0.043(3) 0.082(4) -0.002(3) -0.003(3) 0.001(3)
C9 0.066(4) 0.044(3) 0.062(4) -0.006(3) -0.009(3) 0.004(3)
S1 0.0928(15) 0.1003(15) 0.1059(17) -0.0208(13) 0.0477(13) 0.0105(12)
O3 0.071(3) 0.072(3) 0.072(3) -0.023(2) 0.009(2) -0.006(2)
O2 0.065(3) 0.091(4) 0.108(4) -0.015(3) 0.020(3) 0.016(3)
C14 0.100(5) 0.086(5) 0.070(5) -0.025(4) 0.009(4) 0.002(4)
C15 0.119(6) 0.145(8) 0.106(6) -0.039(6) 0.057(6) -0.008(6)
C16 0.151(8) 0.208(10) 0.133(8) -0.060(7) 0.057(6) -0.021(7)
C17 0.188(9) 0.236(10) 0.154(8) -0.069(8) 0.031(7) -0.018(8)
C12 0.164(10) 0.282(16) 0.153(11) -0.130(11) 0.009(8) -0.060(11)
C13 0.111(6) 0.125(7) 0.101(6) -0.059(6) -0.018(5) 0.004(5)
O7 0.065(3) 0.078(3) 0.113(4) 0.032(3) -0.020(3) -0.018(2)
C18 0.220(10) 0.232(10) 0.210(11) -0.076(9) 0.010(8) -0.004(9)
O6 0.055(3) 0.064(3) 0.106(4) 0.017(3) 0.002(3) 0.005(2)
O4 0.040(2) 0.040(2) 0.059(4) 0.000 0.000 0.000
C21 0.46(2) 0.251(12) 0.30(2) -0.055(12) 0.038(17) 0.045(16)
O1 0.104(4) 0.130(5) 0.175(6) -0.013(5) 0.071(5) 0.025(4)
C20 0.353(16) 0.47(2) 0.148(12) -0.139(13) -0.029(11) 0.070(17)
C19 0.359(15) 0.40(2) 0.210(15) -0.117(15) 0.122(13) -0.034(17)

loop_
_atom_type_symbol
_atom_type_description
_atom_type_scat_dispersion_real
_atom_type_scat_dispersion_imag
_atom_type_scat_source
C C 0.0033 0.0016 'International Tables Vol C Tables 4.2.6.8 and 6.1.1.4'
H H 0.0000 0.0000 'International Tables Vol C Tables 4.2.6.8 and 6.1.1.4'
O O 0.0106 0.0060 'International Tables Vol C Tables 4.2.6.8 and 6.1.1.4'
S S 0.1246 0.1234 'International Tables Vol C Tables 4.2.6.8 and 6.1.1.4'
Zn Zn 0.2839 1.4301 'International Tables Vol C Tables 4.2.6.8 and 6.1.1.4'

loop_
_geom_angle_atom_site_label_1
_geom_angle_atom_site_label_2
_geom_angle_atom_site_label_3
_geom_angle
_geom_angle_site_symmetry_1
_geom_angle_site_symmetry_3
Zn1 Zn1 Zn1 90.0 4_445 3_465
O5 Zn1 Zn1 138.88(14) . 3_465
O5 Zn1 Zn1 81.99(12) . 4_445
O5 Zn1 O3 171.52(18) . 3_465
O5 Zn1 O2 90.02(19) . .
O5 Zn1 O4 104.29(19) . .
O3 Zn1 Zn1 45.67(11) . 4_445
O3 Zn1 Zn1 107.36(14) . 3_465
O3 Zn1 Zn1 42.89(11) 3_465 3_465
O3 Zn1 Zn1 106.49(13) 3_465 4_445
O3 Zn1 O5 95.49(19) . .
O3 Zn1 O3 90.8(3) . 3_465
O3 Zn1 O2 88.84(19) . .
O3 Zn1 O4 81.91(17) 3_465 .
O3 Zn1 O4 84.29(18) . .
O2 Zn1 Zn1 123.33(14) . 3_465
O2 Zn1 Zn1 132.07(15) . 4_445
O2 Zn1 O3 84.47(18) . 3_465
O2 Zn1 O4 164.6(2) . .
O6 Zn1 Zn1 136.20(14) 3_465 4_445
O6 Zn1 Zn1 75.22(12) 3_465 3_465
O6 Zn1 O5 83.06(19) 3_465 .
O6 Zn1 O3 90.36(18) 3_465 3_465
O6 Zn1 O3 177.17(18) 3_465 .
O6 Zn1 O2 88.7(2) 3_465 .
O6 Zn1 O4 98.41(18) 3_465 .
O4 Zn1 Zn1 47.04(5) . 4_445
O4 Zn1 Zn1 47.04(5) . 3_465
C5 C4 C3 122.1(6) . .
C9 C4 C3 118.6(5) . .
C9 C4 C5 119.2(6) . .
O5 C1 C2 118.6(6) . .
O6 C1 O5 124.7(6) . .
O6 C1 C2 116.6(5) . .
C1 O5 Zn1 123.0(4) . .
C11 C10 C10 117.2(6) . 2_345
C11 C10 C9 119.5(5) . .
C9 C10 C10 123.1(6) . 2_345
C10 C11 C2 120.8(5) . .
O7 C11 C10 119.5(5) . .
O7 C11 C2 119.4(5) . .
C2 C3 C4 121.3(5) . .
C7 C8 C9 119.4(7) . .
C7 C6 C5 120.3(7) . .
C6 C5 C4 121.3(7) . .
C6 C7 C8 121.9(7) . .
C11 C2 C1 121.1(5) . .
C3 C2 C1 120.1(5) . .
C3 C2 C11 118.8(6) . .
C4 C9 C10 120.7(5) . .
C4 C9 C8 117.8(6) . .
C8 C9 C10 121.4(6) . .
O2 S1 C15 107.9(3) . .
O2 S1 C13 109.9(7) . 3_465
C13 S1 C15 108.1(8) 3_465 .
O1 S1 O2 116.3(4) . .
O1 S1 C15 108.3(4) . .
O1 S1 C13 106.0(5) . 3_465
Zn1 O3 Zn1 91.45(16) . 4_445
C14 O3 Zn1 133.0(3) . .
C14 O3 Zn1 135.1(3) . 4_445
S1 O2 Zn1 119.9(3) . .
O3 C14 C15 120.4(4) . .
O3 C14 C13 119.3(4) . .
C15 C14 C13 120.0 . .
C14 C15 S1 127.5(4) . .
C16 C15 S1 112.4(4) . .
C16 C15 C14 120.0 . .
C15 C16 C17 120.0 . .
C16 C17 C18 122.1(7) . .
C12 C17 C16 120.0 . .
C12 C17 C18 117.8(7) . .
C13 C12 C17 120.0 . .
C14 C13 S1 125.9(4) . 4_445
C12 C13 S1 114.1(4) . 4_445
C12 C13 C14 120.0 . .
C21 C18 C17 107.1(12) . .
C20 C18 C17 110.6(10) . .
C20 C18 C21 109.2(12) . .
C20 C18 C19 109.7(11) . .
C19 C18 C17 110.3(11) . .
C19 C18 C21 110.0(12) . .
C1 O6 Zn1 135.0(4) . 4_445
Zn1 O4 Zn1 85.92(9) . 4_445
Zn1 O4 Zn1 85.92(9) 3_465 2_355
Zn1 O4 Zn1 85.92(9) . 3_465
Zn1 O4 Zn1 149.0(4) 4_445 3_465
Zn1 O4 Zn1 149.0(4) . 2_355
Zn1 O4 Zn1 85.92(9) 4_445 2_355

loop_
_geom_bond_atom_site_label_1
_geom_bond_atom_site_label_2
_geom_bond_distance
_geom_bond_site_symmetry_2
Zn1 Zn1 3.0005(8) 3_465
Zn1 Zn1 3.0005(8) 4_445
Zn1 O5 2.043(4) .
Zn1 O3 2.147(4) 3_465
Zn1 O3 2.043(4) .
Zn1 O2 2.114(5) .
Zn1 O6 1.989(4) 3_465
Zn1 O4 2.202(2) .
C4 C3 1.423(8) .
C4 C5 1.410(9) .
C4 C9 1.396(8) .
C1 O5 1.250(7) .
C1 C2 1.513(9) .
C1 O6 1.246(7) .
C10 C10 1.486(11) 2_345
C10 C11 1.363(8) .
C10 C9 1.419(8) .
C11 C2 1.441(8) .
C11 O7 1.350(7) .
C3 C2 1.371(8) .
C8 C7 1.394(10) .
C8 C9 1.410(8) .
C6 C5 1.344(10) .
C6 C7 1.327(11) .
S1 O2 1.454(6) .
S1 C15 1.735(6) .
S1 C13 1.722(13) 3_465
S1 O1 1.440(6) .
O3 Zn1 2.147(4) 4_445
O3 C14 1.352(6) .
C14 C15 1.3900 .
C14 C13 1.3900 .
C15 C16 1.3900 .
C16 C17 1.3900 .
C17 C12 1.3900 .
C17 C18 1.560(12) .
C12 C13 1.3900 .
C13 S1 1.722(5) 4_445
C18 C21 1.538(14) .
C18 C20 1.506(14) .
C18 C19 1.511(14) .
O6 Zn1 1.989(4) 4_445
O4 Zn1 2.202(2) 4_445
O4 Zn1 2.202(2) 2_355
O4 Zn1 2.202(2) 3_465

loop_
_platon_squeeze_void_nr
_platon_squeeze_void_average_x
_platon_squeeze_void_average_y
_platon_squeeze_void_average_z
_platon_squeeze_void_volume
_platon_squeeze_void_count_electrons
_platon_squeeze_void_content
1 0.000 0.000 -0.078 421 64 ' '
2 -0.078 0.485 0.417 885 177 ' '
